data_4077892
loop_
_publ_author_name
'Bould, Jonathan'
'C\'isa\<rov\'a, Ivana'
'Kennedy, John D.'

_publ_section_title
;
 Polyhedral Platinaborane Chemistry. Interaction of PMe2Ph with
 [(PMe2Ph)2PtB10H12]
;
_journal_issue 7
_journal_name_full Organometallics
_journal_page_first 2691
_journal_paper_doi 10.1021/om200940h
_journal_volume 31
_journal_year 2012
_chemical_compound_source 'synthesized by the authors'
_chemical_formula_moiety 'C24 H45 B10 P3 Pt'
_chemical_formula_sum 'C24 H45 B10 P3 Pt'
_chemical_formula_weight 729.70
_chemical_name_systematic
; 
 ? 
;
_space_group_IT_number 2
_symmetry_cell_setting triclinic
_symmetry_space_group_name_Hall '-P 1'
_symmetry_space_group_name_H-M 'P -1'
_atom_sites_solution_hydrogens difmap
_atom_sites_solution_primary direct
_atom_sites_solution_secondary difmap
_audit_creation_method SHELXL-97
_cell_angle_alpha 87.8030(10)
_cell_angle_beta 85.9790(10)
_cell_angle_gamma 76.2210(10)
_cell_formula_units_Z 2
_cell_length_a 9.5125(2)
_cell_length_b 10.2874(3)
_cell_length_c 16.9338(5)
_cell_measurement_reflns_used 9903
_cell_measurement_temperature 150(2)
_cell_measurement_theta_max 27.1
_cell_measurement_theta_min 2.4
_cell_volume 1605.07(8)
_computing_cell_refinement 'Bruker SAINT'
_computing_data_collection 'Bruker APEX2'
_computing_data_reduction 'Bruker SAINT'
_computing_structure_refinement 'SHELXL-97 (Sheldrick, 1997)'
_computing_structure_solution 'SHELXS-97 (Sheldrick, 1990)'
_diffrn_ambient_temperature 150(2)
_diffrn_measured_fraction_theta_full 0.999
_diffrn_measured_fraction_theta_max 0.999
_diffrn_measurement_device_type 'Bruker APEX-II CCD'
_diffrn_measurement_method '\f and \w scans'
_diffrn_radiation_monochromator graphite
_diffrn_radiation_source 'fine-focus sealed tube'
_diffrn_radiation_type MoK\a
_diffrn_radiation_wavelength 0.71073
_diffrn_reflns_av_R_equivalents 0.0187
_diffrn_reflns_av_sigmaI/netI 0.0113
_diffrn_reflns_limit_h_max 12
_diffrn_reflns_limit_h_min -12
_diffrn_reflns_limit_k_max 13
_diffrn_reflns_limit_k_min -13
_diffrn_reflns_limit_l_max 21
_diffrn_reflns_limit_l_min -21
_diffrn_reflns_number 54835
_diffrn_reflns_theta_full 27.50
_diffrn_reflns_theta_max 27.50
_diffrn_reflns_theta_min 2.04
_diffrn_standards_number 0
_exptl_absorpt_coefficient_mu 4.536
_exptl_absorpt_correction_T_max 0.5944
_exptl_absorpt_correction_T_min 0.2776
_exptl_absorpt_correction_type numerical
_exptl_absorpt_process_details
;
Gaussian integration (Coppens, 1970)
;
_exptl_crystal_colour yellow
_exptl_crystal_density_diffrn 1.510
_exptl_crystal_density_method 'not measured'
_exptl_crystal_description prism
_exptl_crystal_F_000 724
_exptl_crystal_size_max 0.38
_exptl_crystal_size_mid 0.26
_exptl_crystal_size_min 0.13
_refine_diff_density_max 0.350
_refine_diff_density_min -0.347
_refine_diff_density_rms 0.052
_refine_ls_extinction_coef 0.00344(7)
_refine_ls_extinction_expression Fc^*^=kFc[1+0.001xFc^2^\l^3^/sin(2\q)]^-1/4^
_refine_ls_extinction_method SHELXL
_refine_ls_goodness_of_fit_ref 1.107
_refine_ls_hydrogen_treatment constr
_refine_ls_matrix_type full
_refine_ls_number_parameters 350
_refine_ls_number_reflns 7369
_refine_ls_number_restraints 0
_refine_ls_restrained_S_all 1.107
_refine_ls_R_factor_all 0.0117
_refine_ls_R_factor_gt 0.0103
_refine_ls_shift/su_max 0.011
_refine_ls_shift/su_mean 0.000
_refine_ls_structure_factor_coef Fsqd
_refine_ls_weighting_details 'calc w=1/[\s^2^(Fo^2^)+(0.0080P)^2^+0.7550P] where P=(Fo^2^+2Fc^2^)/3'
_refine_ls_weighting_scheme calc
_refine_ls_wR_factor_gt 0.0237
_refine_ls_wR_factor_ref 0.0242
_reflns_number_gt 7083
_reflns_number_total 7369
_reflns_threshold_expression I>2\s(I)
_cod_data_source_file om200940h_si_002.cif
_cod_data_source_block compound2
_cod_original_cell_volume 1605.07(7)
_cod_database_code 4077892

loop_
_symmetry_equiv_pos_as_xyz
'x, y, z'
'-x, -y, -z'

loop_
_atom_site_label
_atom_site_type_symbol
_atom_site_fract_x
_atom_site_fract_y
_atom_site_fract_z
_atom_site_U_iso_or_equiv
_atom_site_adp_type
_atom_site_occupancy
_atom_site_symmetry_multiplicity
_atom_site_calc_flag
_atom_site_refinement_flags
P1 P 0.37237(4) 1.03332(3) 0.16190(2) 0.01694(7) Uani 1 1 d .
B1 B -0.15605(17) 1.24380(16) 0.22895(11) 0.0211(3) Uani 1 1 d .
H1 H -0.2468 1.2602 0.1882 0.025 Uiso 1 1 calc R
P2 P 0.18054(4) 0.80983(3) 0.26066(2) 0.01626(7) Uani 1 1 d .
B2 B -0.05972(16) 1.08033(16) 0.25481(10) 0.0174(3) Uani 1 1 d .
H2 H -0.0993 0.9986 0.2327 0.021 Uiso 1 1 d R
P3 P 0.32742(4) 1.02061(3) 0.37743(2) 0.01543(7) Uani 1 1 d .
B3 B 0.02621(16) 1.18843(15) 0.19268(10) 0.0162(3) Uani 1 1 d .
H3 H 0.0402 1.1806 0.1333 0.019 Uiso 1 1 d R
B4 B -0.03802(17) 1.35445(16) 0.22710(10) 0.0196(3) Uani 1 1 d .
H4 H -0.0504 1.4424 0.1849 0.024 Uiso 1 1 calc R
B5 B -0.16134(17) 1.34844(16) 0.31012(11) 0.0216(3) Uani 1 1 d .
H5 H -0.2562 1.4346 0.3229 0.026 Uiso 1 1 calc R
B6 B -0.17598(17) 1.18040(16) 0.32730(11) 0.0211(3) Uani 1 1 d .
H6 H -0.2789 1.1541 0.3509 0.025 Uiso 1 1 calc R
Pt7 Pt 0.183121(5) 1.041937(5) 0.265511(3) 0.01076(2) Uani 1 1 d .
B8 B 0.13967(16) 1.26550(14) 0.24998(9) 0.0153(3) Uani 1 1 d .
H8 H 0.2260 1.3079 0.2248 0.018 Uiso 1 1 d R
B9 B 0.01238(17) 1.36905(15) 0.32529(10) 0.0195(3) Uani 1 1 d .
H9 H 0.0262 1.4621 0.3461 0.023 Uiso 1 1 d R
H89 H 0.1339 1.2847 0.3238 0.023 Uiso 1 1 d R
B10 B -0.07894(18) 1.25644(16) 0.39048(10) 0.0208(3) Uani 1 1 d .
H10 H -0.1179 1.2819 0.4489 0.025 Uiso 1 1 d R
H101 H 0.0311 1.1674 0.3902 0.025 Uiso 1 1 d R
C11 C 0.31189(18) 1.09243(17) 0.06439(9) 0.0289(4) Uani 1 1 d .
H11A H 0.3960 1.0811 0.0262 0.043 Uiso 1 1 calc R
H11B H 0.2619 1.1874 0.0666 0.043 Uiso 1 1 calc R
H11C H 0.2453 1.0406 0.0479 0.043 Uiso 1 1 calc R
B11 B -0.00824(17) 1.07994(15) 0.35652(10) 0.0171(3) Uani 1 1 d .
H11 H -0.0150 1.0006 0.4007 0.021 Uiso 1 1 d R
C12 C 0.49944(17) 1.13822(16) 0.17326(11) 0.0307(4) Uani 1 1 d .
H12A H 0.5489 1.1124 0.2223 0.046 Uiso 1 1 calc R
H12B H 0.4464 1.2323 0.1755 0.046 Uiso 1 1 calc R
H12C H 0.5712 1.1262 0.1281 0.046 Uiso 1 1 calc R
C23 C 0.34641(18) 0.68544(14) 0.28246(9) 0.0254(3) Uani 1 1 d .
H23A H 0.3282 0.5956 0.2825 0.038 Uiso 1 1 calc R
H23B H 0.3764 0.7022 0.3346 0.038 Uiso 1 1 calc R
H23C H 0.4235 0.6919 0.2420 0.038 Uiso 1 1 calc R
C24 C 0.05022(19) 0.75373(15) 0.32962(10) 0.0284(4) Uani 1 1 d .
H24A H -0.0470 0.8104 0.3229 0.043 Uiso 1 1 calc R
H24B H 0.0767 0.7600 0.3840 0.043 Uiso 1 1 calc R
H24C H 0.0508 0.6606 0.3190 0.043 Uiso 1 1 calc R
C31 C 0.52081(16) 0.94417(15) 0.36365(10) 0.0248(3) Uani 1 1 d .
H31A H 0.5629 0.9282 0.4154 0.037 Uiso 1 1 calc R
H31B H 0.5686 1.0043 0.3314 0.037 Uiso 1 1 calc R
H31C H 0.5350 0.8589 0.3368 0.037 Uiso 1 1 calc R
C32 C 0.27923(19) 0.91608(15) 0.45943(9) 0.0260(3) Uani 1 1 d .
H32A H 0.2927 0.8241 0.4417 0.039 Uiso 1 1 calc R
H32B H 0.1776 0.9510 0.4777 0.039 Uiso 1 1 calc R
H32C H 0.3415 0.9169 0.5030 0.039 Uiso 1 1 calc R
C131 C 0.49556(15) 0.87191(14) 0.13851(9) 0.0204(3) Uani 1 1 d .
C132 C 0.63177(17) 0.83325(17) 0.17032(10) 0.0297(4) Uani 1 1 d .
H132 H 0.6635 0.8936 0.2020 0.036 Uiso 1 1 calc R
C133 C 0.72083(19) 0.70689(19) 0.15574(12) 0.0408(5) Uani 1 1 d .
H133 H 0.8125 0.6812 0.1781 0.049 Uiso 1 1 calc R
C134 C 0.6772(2) 0.61923(19) 0.10923(12) 0.0432(5) Uani 1 1 d .
H134 H 0.7373 0.5323 0.1006 0.052 Uiso 1 1 calc R
C135 C 0.5456(2) 0.65788(17) 0.07512(11) 0.0353(4) Uani 1 1 d .
H135 H 0.5165 0.5982 0.0417 0.042 Uiso 1 1 calc R
C136 C 0.45540(17) 0.78370(15) 0.08935(9) 0.0252(3) Uani 1 1 d .
H136 H 0.3654 0.8096 0.0652 0.030 Uiso 1 1 calc R
C211 C 0.13659(15) 0.75598(13) 0.16553(8) 0.0177(3) Uani 1 1 d .
C212 C 0.08346(16) 0.84958(14) 0.10685(9) 0.0213(3) Uani 1 1 d .
H212 H 0.0645 0.9424 0.1174 0.026 Uiso 1 1 calc R
C213 C 0.05797(17) 0.80907(15) 0.03339(10) 0.0264(3) Uani 1 1 d .
H213 H 0.0223 0.8741 -0.0062 0.032 Uiso 1 1 calc R
C214 C 0.08437(18) 0.67356(16) 0.01721(10) 0.0277(3) Uani 1 1 d .
H214 H 0.0687 0.6457 -0.0336 0.033 Uiso 1 1 calc R
C215 C 0.13354(18) 0.57990(15) 0.07575(10) 0.0280(3) Uani 1 1 d .
H215 H 0.1498 0.4872 0.0654 0.034 Uiso 1 1 calc R
C216 C 0.15926(17) 0.62012(14) 0.14940(9) 0.0231(3) Uani 1 1 d .
H216 H 0.1926 0.5548 0.1893 0.028 Uiso 1 1 calc R
C331 C 0.32463(15) 1.17773(14) 0.42493(8) 0.0178(3) Uani 1 1 d .
C332 C 0.23337(17) 1.22115(15) 0.49182(9) 0.0241(3) Uani 1 1 d .
H332 H 0.1732 1.1665 0.5151 0.029 Uiso 1 1 calc R
C333 C 0.23002(19) 1.34390(17) 0.52457(10) 0.0316(4) Uani 1 1 d .
H333 H 0.1667 1.3731 0.5696 0.038 Uiso 1 1 calc R
C334 C 0.31827(19) 1.42351(16) 0.49188(11) 0.0325(4) Uani 1 1 d .
H334 H 0.3166 1.5067 0.5148 0.039 Uiso 1 1 calc R
C335 C 0.40929(17) 1.38167(15) 0.42550(10) 0.0276(3) Uani 1 1 d .
H335 H 0.4705 1.4360 0.4032 0.033 Uiso 1 1 calc R
C336 C 0.41107(15) 1.26046(14) 0.39162(9) 0.0217(3) Uani 1 1 d .
H336 H 0.4717 1.2335 0.3453 0.026 Uiso 1 1 calc R

loop_
_atom_site_aniso_label
_atom_site_aniso_U_11
_atom_site_aniso_U_22
_atom_site_aniso_U_33
_atom_site_aniso_U_23
_atom_site_aniso_U_13
_atom_site_aniso_U_12
P1 0.01597(16) 0.01608(16) 0.01705(18) 0.00041(13) 0.00394(13) -0.00195(13)
B1 0.0150(7) 0.0219(8) 0.0256(9) -0.0002(7) -0.0039(6) -0.0021(6)
P2 0.02420(18) 0.01106(15) 0.01416(17) 0.00051(13) -0.00089(14) -0.00561(13)
B2 0.0144(7) 0.0187(7) 0.0206(8) -0.0019(6) -0.0010(6) -0.0067(6)
P3 0.01804(17) 0.01458(16) 0.01359(17) -0.00066(13) -0.00340(13) -0.00294(13)
B3 0.0163(7) 0.0168(7) 0.0153(8) 0.0009(6) -0.0026(6) -0.0030(6)
B4 0.0184(7) 0.0155(7) 0.0229(9) 0.0030(6) -0.0015(6) -0.0006(6)
B5 0.0168(7) 0.0182(7) 0.0275(9) -0.0009(7) 0.0025(7) -0.0006(6)
B6 0.0155(7) 0.0196(8) 0.0276(9) -0.0013(7) 0.0036(6) -0.0041(6)
Pt7 0.01246(3) 0.00933(3) 0.01049(3) 0.00018(2) -0.00037(2) -0.00277(2)
B8 0.0164(7) 0.0113(6) 0.0179(8) 0.0017(6) -0.0009(6) -0.0031(5)
B9 0.0207(8) 0.0117(7) 0.0251(9) -0.0023(6) 0.0016(6) -0.0023(6)
B10 0.0215(8) 0.0161(7) 0.0230(9) -0.0027(6) 0.0058(7) -0.0027(6)
C11 0.0277(8) 0.0330(8) 0.0194(8) 0.0083(6) 0.0067(6) 0.0023(7)
B11 0.0176(7) 0.0154(7) 0.0182(8) -0.0015(6) 0.0043(6) -0.0051(6)
C12 0.0246(8) 0.0272(8) 0.0408(10) -0.0047(7) 0.0114(7) -0.0106(6)
C23 0.0373(9) 0.0149(7) 0.0221(8) 0.0008(6) -0.0082(7) -0.0010(6)
C24 0.0447(10) 0.0182(7) 0.0249(8) -0.0002(6) 0.0088(7) -0.0157(7)
C31 0.0216(7) 0.0226(7) 0.0282(8) -0.0057(6) -0.0085(6) 0.0017(6)
C32 0.0398(9) 0.0233(7) 0.0162(7) 0.0038(6) -0.0053(6) -0.0096(7)
C131 0.0193(7) 0.0202(7) 0.0183(7) -0.0020(6) 0.0058(6) 0.0004(5)
C132 0.0226(8) 0.0333(9) 0.0293(9) -0.0082(7) -0.0005(7) 0.0018(6)
C133 0.0249(9) 0.0420(10) 0.0467(12) -0.0097(9) -0.0043(8) 0.0117(7)
C134 0.0389(10) 0.0307(9) 0.0497(12) -0.0122(8) 0.0029(9) 0.0122(8)
C135 0.0383(10) 0.0288(8) 0.0363(10) -0.0128(7) 0.0060(8) -0.0036(7)
C136 0.0220(7) 0.0271(8) 0.0244(8) -0.0030(6) 0.0042(6) -0.0028(6)
C211 0.0201(7) 0.0165(6) 0.0178(7) -0.0029(5) -0.0001(5) -0.0069(5)
C212 0.0251(7) 0.0164(6) 0.0228(8) -0.0033(6) -0.0041(6) -0.0047(6)
C213 0.0313(8) 0.0238(7) 0.0236(8) -0.0018(6) -0.0097(7) -0.0030(6)
C214 0.0318(8) 0.0282(8) 0.0243(8) -0.0102(7) -0.0068(7) -0.0063(7)
C215 0.0359(9) 0.0182(7) 0.0313(9) -0.0089(6) -0.0027(7) -0.0077(6)
C216 0.0308(8) 0.0154(7) 0.0243(8) -0.0008(6) -0.0030(6) -0.0074(6)
C331 0.0182(6) 0.0180(6) 0.0170(7) -0.0026(5) -0.0067(5) -0.0020(5)
C332 0.0248(7) 0.0271(8) 0.0207(8) -0.0048(6) -0.0015(6) -0.0057(6)
C333 0.0331(9) 0.0329(9) 0.0269(9) -0.0143(7) 0.0002(7) -0.0025(7)
C334 0.0362(9) 0.0228(8) 0.0389(10) -0.0128(7) -0.0091(8) -0.0036(7)
C335 0.0255(8) 0.0215(7) 0.0378(10) -0.0029(7) -0.0072(7) -0.0077(6)
C336 0.0189(7) 0.0212(7) 0.0243(8) -0.0037(6) -0.0036(6) -0.0021(5)

loop_
_atom_type_symbol
_atom_type_description
_atom_type_scat_dispersion_real
_atom_type_scat_dispersion_imag
_atom_type_scat_source
C C 0.0033 0.0016 'International Tables Vol C Tables 4.2.6.8 and 6.1.1.4'
H H 0.0000 0.0000 'International Tables Vol C Tables 4.2.6.8 and 6.1.1.4'
B B 0.0013 0.0007 'International Tables Vol C Tables 4.2.6.8 and 6.1.1.4'
P P 0.1023 0.0942 'International Tables Vol C Tables 4.2.6.8 and 6.1.1.4'
Pt Pt -1.7033 8.3905 'International Tables Vol C Tables 4.2.6.8 and 6.1.1.4'

loop_
_geom_angle_atom_site_label_1
_geom_angle_atom_site_label_2
_geom_angle_atom_site_label_3
_geom_angle
C11 P1 C12 99.36(8)
C11 P1 C131 101.36(7)
C12 P1 C131 101.66(7)
C11 P1 Pt7 115.73(5)
C12 P1 Pt7 116.75(6)
C131 P1 Pt7 118.93(5)
B3 B1 B2 61.21(9)
B3 B1 B5 108.28(12)
B2 B1 B5 108.32(12)
B3 B1 B4 60.24(9)
B2 B1 B4 109.46(11)
B5 B1 B4 60.10(10)
B3 B1 B6 109.23(11)
B2 B1 B6 60.08(9)
B5 B1 B6 60.16(10)
B4 B1 B6 108.97(12)
B3 B1 H1 121.0
B2 B1 H1 121.0
B5 B1 H1 121.9
B4 B1 H1 121.1
B6 B1 H1 121.2
C24 P2 C23 100.27(8)
C24 P2 C211 102.21(7)
C23 P2 C211 102.84(7)
C24 P2 Pt7 116.08(5)
C23 P2 Pt7 117.96(5)
C211 P2 Pt7 115.08(5)
B1 B2 B6 60.28(9)
B1 B2 B3 59.31(9)
B6 B2 B3 107.87(11)
B1 B2 B11 108.59(11)
B6 B2 B11 59.03(9)
B3 B2 B11 110.56(11)
B1 B2 Pt7 118.50(9)
B6 B2 Pt7 118.06(10)
B3 B2 Pt7 66.03(7)
B11 B2 Pt7 66.39(7)
B1 B2 H2 116.1
B6 B2 H2 115.7
B3 B2 H2 123.8
B11 B2 H2 121.5
Pt7 B2 H2 116.4
C31 P3 C32 99.57(8)
C31 P3 C331 102.65(7)
C32 P3 C331 103.09(7)
C31 P3 Pt7 118.36(5)
C32 P3 Pt7 115.75(5)
C331 P3 Pt7 115.04(5)
B1 B3 B4 60.22(9)
B1 B3 B2 59.48(9)
B4 B3 B2 108.07(11)
B1 B3 B8 108.72(11)
B4 B3 B8 59.15(9)
B2 B3 B8 110.80(11)
B1 B3 Pt7 119.54(10)
B4 B3 Pt7 118.12(10)
B2 B3 Pt7 67.06(7)
B8 B3 Pt7 65.87(7)
B1 B3 H3 114.5
B4 B3 H3 115.0
B2 B3 H3 123.0
B8 B3 H3 122.6
Pt7 B3 H3 117.2
B5 B4 B1 59.72(10)
B5 B4 B3 107.42(11)
B1 B4 B3 59.53(9)
B5 B4 B8 109.70(12)
B1 B4 B8 110.38(11)
B3 B4 B8 61.89(9)
B5 B4 B9 59.00(9)
B1 B4 B9 108.96(12)
B3 B4 B9 111.59(11)
B8 B4 B9 63.31(9)
B5 B4 H4 122.7
B1 B4 H4 121.6
B3 B4 H4 120.8
B8 B4 H4 118.9
B9 B4 H4 119.8
B10 B5 B9 65.23(10)
B10 B5 B1 110.86(11)
B9 B5 B1 110.77(11)
B10 B5 B4 113.05(11)
B9 B5 B4 60.74(10)
B1 B5 B4 60.18(10)
B10 B5 B6 60.46(10)
B9 B5 B6 112.50(11)
B1 B5 B6 60.22(10)
B4 B5 B6 109.09(11)
B10 B5 H5 118.0
B9 B5 H5 118.1
B1 B5 H5 121.1
B4 B5 H5 120.7
B6 B5 H5 121.0
B11 B6 B2 61.81(9)
B11 B6 B10 63.85(9)
B2 B6 B10 112.23(11)
B11 B6 B5 109.81(11)
B2 B6 B5 107.54(12)
B10 B6 B5 58.95(9)
B11 B6 B1 110.32(11)
B2 B6 B1 59.63(9)
B10 B6 B1 109.11(12)
B5 B6 B1 59.62(10)
B11 B6 H6 118.8
B2 B6 H6 120.6
B10 B6 H6 119.4
B5 B6 H6 122.8
B1 B6 H6 121.6
B8 Pt7 B3 48.03(6)
B8 Pt7 B2 82.85(6)
B3 Pt7 B2 46.91(6)
B8 Pt7 B11 86.28(6)
B3 Pt7 B11 82.36(6)
B2 Pt7 B11 47.37(6)
B8 Pt7 P3 97.58(4)
B3 Pt7 P3 143.85(4)
B2 Pt7 P3 132.26(4)
B11 Pt7 P3 84.91(4)
B8 Pt7 P2 165.63(4)
B3 Pt7 P2 117.61(4)
B2 Pt7 P2 85.06(4)
B11 Pt7 P2 91.23(4)
P3 Pt7 P2 96.296(12)
B8 Pt7 P1 86.06(4)
B3 Pt7 P1 90.51(4)
B2 Pt7 P1 128.72(4)
B11 Pt7 P1 171.88(4)
P3 Pt7 P1 98.767(13)
P2 Pt7 P1 95.536(12)
B4 B8 B3 58.96(9)
B4 B8 B9 58.42(9)
B3 B8 B9 105.47(10)
B4 B8 Pt7 118.16(9)
B3 B8 Pt7 66.11(7)
B9 B8 Pt7 117.40(9)
B4 B8 H8 115.1
B3 B8 H8 124.4
B9 B8 H8 115.9
Pt7 B8 H8 118.1
B4 B8 H89 100.4
B3 B8 H89 129.9
B9 B8 H89 42.5
Pt7 B8 H89 93.5
H8 B8 H89 105.7
B5 B9 B4 60.26(10)
B5 B9 B8 106.70(11)
B4 B9 B8 58.27(9)
B5 B9 B10 57.29(9)
B4 B9 B10 106.38(11)
B8 B9 B10 109.11(10)
B5 B9 H9 120.3
B4 B9 H9 121.4
B8 B9 H9 123.6
B10 B9 H9 121.4
B5 B9 H89 130.6
B4 B9 H89 100.2
B8 B9 H89 42.4
B10 B9 H89 92.7
H9 B9 H89 108.7
B5 B10 B6 60.59(10)
B5 B10 B11 106.48(12)
B6 B10 B11 58.00(9)
B5 B10 B9 57.48(9)
B6 B10 B9 106.50(12)
B11 B10 B9 108.27(10)
B5 B10 H10 120.6
B6 B10 H10 121.8
B11 B10 H10 124.0
B9 B10 H10 121.5
B5 B10 H101 128.6
B6 B10 H101 97.4
B11 B10 H101 40.0
B9 B10 H101 92.3
H10 B10 H101 110.5
P1 C11 H11A 109.5
P1 C11 H11B 109.5
H11A C11 H11B 109.5
P1 C11 H11C 109.5
H11A C11 H11C 109.5
H11B C11 H11C 109.5
B6 B11 B2 59.16(9)
B6 B11 B10 58.14(9)
B2 B11 B10 105.67(11)
B6 B11 Pt7 118.05(10)
B2 B11 Pt7 66.24(7)
B10 B11 Pt7 117.08(9)
B6 B11 H101 97.1
B2 B11 H101 128.5
B10 B11 H101 39.5
Pt7 B11 H101 94.6
B6 B11 H11 116.0
B2 B11 H11 124.4
B10 B11 H11 116.2
Pt7 B11 H11 117.8
H101 B11 H11 107.0
P1 C12 H12A 109.5
P1 C12 H12B 109.5
H12A C12 H12B 109.5
P1 C12 H12C 109.5
H12A C12 H12C 109.5
H12B C12 H12C 109.5
P2 C23 H23A 109.5
P2 C23 H23B 109.5
H23A C23 H23B 109.5
P2 C23 H23C 109.5
H23A C23 H23C 109.5
H23B C23 H23C 109.5
P2 C24 H24A 109.5
P2 C24 H24B 109.5
H24A C24 H24B 109.5
P2 C24 H24C 109.5
H24A C24 H24C 109.5
H24B C24 H24C 109.5
P3 C31 H31A 109.5
P3 C31 H31B 109.5
H31A C31 H31B 109.5
P3 C31 H31C 109.5
H31A C31 H31C 109.5
H31B C31 H31C 109.5
P3 C32 H32A 109.5
P3 C32 H32B 109.5
H32A C32 H32B 109.5
P3 C32 H32C 109.5
H32A C32 H32C 109.5
H32B C32 H32C 109.5
C136 C131 C132 118.29(13)
C136 C131 P1 120.66(11)
C132 C131 P1 121.05(12)
C133 C132 C131 120.38(16)
C133 C132 H132 119.8
C131 C132 H132 119.8
C134 C133 C132 120.48(17)
C134 C133 H133 119.8
C132 C133 H133 119.8
C133 C134 C135 119.72(16)
C133 C134 H134 120.1
C135 C134 H134 120.1
C134 C135 C136 120.37(17)
C134 C135 H135 119.8
C136 C135 H135 119.8
C131 C136 C135 120.67(15)
C131 C136 H136 119.7
C135 C136 H136 119.7
C212 C211 C216 118.51(13)
C212 C211 P2 120.64(10)
C216 C211 P2 120.83(11)
C213 C212 C211 120.75(13)
C213 C212 H212 119.6
C211 C212 H212 119.6
C212 C213 C214 120.31(15)
C212 C213 H213 119.8
C214 C213 H213 119.8
C215 C214 C213 119.36(15)
C215 C214 H214 120.3
C213 C214 H214 120.3
C214 C215 C216 120.47(14)
C214 C215 H215 119.8
C216 C215 H215 119.8
C215 C216 C211 120.56(14)
C215 C216 H216 119.7
C211 C216 H216 119.7
C336 C331 C332 118.60(13)
C336 C331 P3 119.35(11)
C332 C331 P3 121.99(11)
C333 C332 C331 120.39(15)
C333 C332 H332 119.8
C331 C332 H332 119.8
C334 C333 C332 120.35(15)
C334 C333 H333 119.8
C332 C333 H333 119.8
C333 C334 C335 119.85(15)
C333 C334 H334 120.1
C335 C334 H334 120.1
C334 C335 C336 120.07(15)
C334 C335 H335 120.0
C336 C335 H335 120.0
C335 C336 C331 120.71(14)
C335 C336 H336 119.6
C331 C336 H336 119.6

loop_
_geom_bond_atom_site_label_1
_geom_bond_atom_site_label_2
_geom_bond_distance
P1 C11 1.8213(16)
P1 C12 1.8256(16)
P1 C131 1.8291(14)
P1 Pt7 2.4124(4)
B1 B3 1.765(2)
B1 B2 1.768(2)
B1 B5 1.769(2)
B1 B4 1.777(2)
B1 B6 1.780(3)
B1 H1 1.1200
P2 C24 1.8219(16)
P2 C23 1.8294(15)
P2 C211 1.8303(15)
P2 Pt7 2.3983(3)
B2 B6 1.776(2)
B2 B3 1.798(2)
B2 B11 1.823(2)
B2 Pt7 2.2680(15)
B2 H2 1.0881
P3 C31 1.8226(15)
P3 C32 1.8237(15)
P3 C331 1.8266(14)
P3 Pt7 2.3903(4)
B3 B4 1.777(2)
B3 B8 1.830(2)
B3 Pt7 2.2504(15)
B3 H3 1.0095
B4 B5 1.776(2)
B4 B8 1.781(2)
B4 B9 1.784(2)
B4 H4 1.1200
B5 B10 1.749(2)
B5 B9 1.753(2)
B5 B6 1.778(2)
B5 H5 1.1200
B6 B11 1.773(2)
B6 B10 1.776(2)
B6 H6 1.1200
Pt7 B8 2.2462(14)
Pt7 B11 2.2705(15)
B8 B9 1.871(2)
B8 H8 1.0742
B8 H89 1.2677
B9 B10 1.887(2)
B9 H9 1.0722
B9 H89 1.2687
B10 B11 1.877(2)
B10 H10 1.0516
B10 H101 1.2154
C11 H11A 0.9800
C11 H11B 0.9800
C11 H11C 0.9800
B11 H101 1.2263
B11 H11 1.0954
C12 H12A 0.9800
C12 H12B 0.9800
C12 H12C 0.9800
C23 H23A 0.9800
C23 H23B 0.9800
C23 H23C 0.9800
C24 H24A 0.9800
C24 H24B 0.9800
C24 H24C 0.9800
C31 H31A 0.9800
C31 H31B 0.9800
C31 H31C 0.9800
C32 H32A 0.9800
C32 H32B 0.9800
C32 H32C 0.9800
C131 C136 1.389(2)
C131 C132 1.401(2)
C132 C133 1.393(2)
C132 H132 0.9500
C133 C134 1.373(3)
C133 H133 0.9500
C134 C135 1.380(3)
C134 H134 0.9500
C135 C136 1.391(2)
C135 H135 0.9500
C136 H136 0.9500
C211 C212 1.391(2)
C211 C216 1.3971(19)
C212 C213 1.382(2)
C212 H212 0.9500
C213 C214 1.391(2)
C213 H213 0.9500
C214 C215 1.381(2)
C214 H214 0.9500
C215 C216 1.385(2)
C215 H215 0.9500
C216 H216 0.9500
C331 C336 1.396(2)
C331 C332 1.397(2)
C332 C333 1.391(2)
C332 H332 0.9500
C333 C334 1.382(3)
C333 H333 0.9500
C334 C335 1.386(2)
C334 H334 0.9500
C335 C336 1.388(2)
C335 H335 0.9500
C336 H336 0.9500
